data_4116641
loop_
_publ_author_name
'Deborah Freedman'
'Safak Sayan'
'Thomas J. Emge'
'Mark Croft'
'John G. Brennan'

_publ_contact_author_address
;
 Department of Chemistry
 Rutgers, The State University of New Jersey
 610 Taylor Road
 Piscataway, New Jersey  08854-8087  U.S.A.
;
_publ_contact_author_fax (732)-445-5312
_publ_contact_author_name 'J. G. Brennan'
_publ_section_title
;
 Heterovalent Clusters: Ln4Se(SePh)8 (Ln4= Sm4, Yb4, Sm2Yb2, Nd2Yb2)
;
_journal_name_full 'Journal of the American Chemical Society'
_journal_page_first 11713
_journal_page_last 11719
_journal_paper_doi 10.1021/ja991437d
_journal_volume 121
_journal_year 1999
_chemical_formula_sum 'C17 H22.5 O2.5 Se2.25 Sm'
_chemical_formula_weight 594.86
_space_group_IT_number 130
_symmetry_cell_setting tetragonal
_symmetry_space_group_name_Hall '-P 4a 2ac'
_symmetry_space_group_name_H-M 'P 4/n c c :2'
_atom_sites_solution_hydrogens geom
_atom_sites_solution_primary direct
_atom_sites_solution_secondary difmap
_audit_creation_method SHELXL-97
_cell_angle_alpha 90.00(2)
_cell_angle_beta 90.00(2)
_cell_angle_gamma 90.00(2)
_cell_formula_units_Z 16
_cell_length_a 18.544(3)
_cell_length_b 18.544(3)
_cell_length_c 24.015(4)
_cell_measurement_reflns_used 25
_cell_measurement_temperature 153(5)
_cell_measurement_theta_max 10.8
_cell_measurement_theta_min 10.4
_cell_volume 8258(2)
_computing_cell_refinement CAD4
_computing_data_collection CAD4
_computing_data_reduction local
_computing_molecular_graphics 'XPMA/ZORTEP (Zsolnai, 1997)'
_computing_structure_refinement 'SHELXL-97 (Sheldrick, 1997)'
_computing_structure_solution 'SHELXS-97 (Sheldrick, 1990)'
_diffrn_ambient_temperature 153(5)
_diffrn_measured_fraction_theta_full 0.966
_diffrn_measured_fraction_theta_max 0.966
_diffrn_measurement_device_type 'Enraf Nonius CAD4'
_diffrn_measurement_method omega-scan
_diffrn_radiation_monochromator graphite
_diffrn_radiation_source 'fine-focus sealed tube'
_diffrn_radiation_type 'Mo K\a'
_diffrn_radiation_wavelength 0.71073
_diffrn_reflns_av_R_equivalents 0.1199
_diffrn_reflns_av_sigmaI/netI 0.2124
_diffrn_reflns_limit_h_max 12
_diffrn_reflns_limit_h_min -17
_diffrn_reflns_limit_k_max 12
_diffrn_reflns_limit_k_min -17
_diffrn_reflns_limit_l_max 23
_diffrn_reflns_limit_l_min -20
_diffrn_reflns_number 4321
_diffrn_reflns_theta_full 20.01
_diffrn_reflns_theta_max 20.01
_diffrn_reflns_theta_min 2.02
_diffrn_standards_decay_% 1
_diffrn_standards_interval_time 3600
_diffrn_standards_number 3
_exptl_absorpt_coefficient_mu 6.818
_exptl_absorpt_correction_T_max 0.7721
_exptl_absorpt_correction_T_min 0.2342
_exptl_absorpt_correction_type numerical
_exptl_absorpt_process_details SHELX-76
_exptl_crystal_colour red
_exptl_crystal_density_diffrn 1.914
_exptl_crystal_description rod
_exptl_crystal_F_000 4528
_exptl_crystal_size_max 0.30
_exptl_crystal_size_mid 0.10
_exptl_crystal_size_min 0.04
_refine_diff_density_max 0.787
_refine_diff_density_min -0.897
_refine_diff_density_rms 0.172
_refine_ls_extinction_method none
_refine_ls_goodness_of_fit_ref 0.957
_refine_ls_hydrogen_treatment mixed
_refine_ls_matrix_type full
_refine_ls_number_parameters 201
_refine_ls_number_reflns 1872
_refine_ls_number_restraints 215
_refine_ls_restrained_S_all 0.954
_refine_ls_R_factor_all 0.1796
_refine_ls_R_factor_gt 0.0637
_refine_ls_shift/su_max 0.004
_refine_ls_shift/su_mean 0.000
_refine_ls_structure_factor_coef Fsqd
_refine_ls_weighting_details 'calc w=1/[\s^2^(Fo^2^)+(0.0100P)^2^+0.0000P] where P=(Fo^2^+2Fc^2^)/3'
_refine_ls_weighting_scheme calc
_refine_ls_wR_factor_gt 0.1131
_refine_ls_wR_factor_ref 0.1292
_reflns_number_gt 899
_reflns_number_total 1872
_reflns_threshold_expression >2sigma(I)
_cod_data_source_file ja991437d_2.cif
_cod_data_source_block smsed
_cod_original_sg_symbol_H-M 'P 4/n c c'
_cod_original_formula_sum 'C17 H22.50 O2.50 Se2.25 Sm'
_cod_database_code 4116641

loop_
_symmetry_equiv_pos_as_xyz
'x, y, z'
'-y+1/2, x, z'
'-x+1/2, -y+1/2, z'
'y, -x+1/2, z'
'-x+1/2, y, z+1/2'
'y, x, z+1/2'
'x, -y+1/2, z+1/2'
'-y+1/2, -x+1/2, z+1/2'
'-x, -y, -z'
'y-1/2, -x, -z'
'x-1/2, y-1/2, -z'
'-y, x-1/2, -z'
'x-1/2, -y, -z-1/2'
'-y, -x, -z-1/2'
'-x, y-1/2, -z-1/2'
'y-1/2, x-1/2, -z-1/2'

loop_
_atom_site_label
_atom_site_type_symbol
_atom_site_fract_x
_atom_site_fract_y
_atom_site_fract_z
_atom_site_U_iso_or_equiv
_atom_site_adp_type
_atom_site_occupancy
_atom_site_symmetry_multiplicity
_atom_site_calc_flag
_atom_site_refinement_flags
Sm1 Sm 0.61409(6) 0.17130(6) -0.00390(7) 0.0480(5) Uani 1 1 d U
Se1 Se 0.7500 0.2500 0.0126(3) 0.033(2) Uani 0.50 2 d SPU
Se2 Se 0.61723(14) 0.29015(13) -0.09206(10) 0.0535(8) Uani 1 1 d DU
Se3 Se 0.69623(13) 0.04010(13) -0.04500(11) 0.0551(8) Uani 1 1 d DU
C1 C 0.5251(10) 0.3112(10) -0.1265(8) 0.061(6) Uani 1 1 d DU
C2 C 0.4600(12) 0.2868(9) -0.1049(7) 0.071(7) Uani 1 1 d DU
H2 H 0.4599 0.2601 -0.0711 0.086 Uiso 1 1 calc R
C3 C 0.3956(10) 0.3006(11) -0.1316(9) 0.083(8) Uani 1 1 d DU
H3 H 0.3513 0.2847 -0.1159 0.099 Uiso 1 1 calc R
C4 C 0.3964(11) 0.3377(13) -0.1813(9) 0.086(8) Uani 1 1 d DU
H4 H 0.3527 0.3436 -0.2016 0.103 Uiso 1 1 calc R
C5 C 0.4595(13) 0.3666(13) -0.2023(8) 0.091(8) Uani 1 1 d DU
H5 H 0.4584 0.3972 -0.2340 0.110 Uiso 1 1 calc R
C6 C 0.5254(11) 0.3501(12) -0.1761(8) 0.075(7) Uani 1 1 d DU
H6 H 0.5697 0.3654 -0.1922 0.089 Uiso 1 1 calc R
C7 C 0.7048(10) 0.0464(14) -0.1247(8) 0.089(7) Uani 1 1 d DU
C8 C 0.7228(10) 0.1092(12) -0.1528(10) 0.100(8) Uani 1 1 d DU
H8 H 0.7334 0.1521 -0.1327 0.119 Uiso 1 1 calc R
C9 C 0.7250(12) 0.1086(13) -0.2109(10) 0.129(10) Uani 1 1 d DU
H9 H 0.7394 0.1506 -0.2307 0.155 Uiso 1 1 calc R
C10 C 0.7064(16) 0.0472(17) -0.2391(8) 0.153(11) Uani 1 1 d DU
H10 H 0.7021 0.0489 -0.2785 0.183 Uiso 1 1 calc R
C11 C 0.6938(14) -0.0171(14) -0.2118(11) 0.117(9) Uani 1 1 d DU
H11 H 0.6877 -0.0607 -0.2321 0.140 Uiso 1 1 calc R
C12 C 0.6900(15) -0.0167(12) -0.1537(11) 0.126(9) Uani 1 1 d DU
H12 H 0.6774 -0.0594 -0.1341 0.152 Uiso 1 1 calc R
O1 O 0.5121(8) 0.1074(8) 0.0444(7) 0.058(4) Uani 1 1 d U
O2 O 0.5160(9) 0.1255(9) -0.0676(7) 0.066(4) Uani 1 1 d U
C13 C 0.4966(13) 0.1164(13) 0.1013(10) 0.073(7) Uani 1 1 d U
H13A H 0.5415 0.1243 0.1219 0.109 Uiso 1 1 calc R
H13B H 0.4726 0.0731 0.1155 0.109 Uiso 1 1 calc R
H13C H 0.4648 0.1582 0.1062 0.109 Uiso 1 1 calc R
C14 C 0.4466(13) 0.1094(15) 0.0147(9) 0.081(7) Uani 1 1 d U
H14A H 0.4095 0.0798 0.0336 0.097 Uiso 1 1 calc R
H14B H 0.4287 0.1595 0.0116 0.097 Uiso 1 1 calc R
C15 C 0.4619(15) 0.0815(14) -0.0378(11) 0.085(8) Uani 1 1 d U
H15A H 0.4169 0.0795 -0.0600 0.102 Uiso 1 1 calc R
H15B H 0.4802 0.0316 -0.0338 0.102 Uiso 1 1 calc R
C16 C 0.5279(14) 0.1133(13) -0.1244(10) 0.074(7) Uani 1 1 d U
H16A H 0.5632 0.1481 -0.1384 0.111 Uiso 1 1 calc R
H16B H 0.4824 0.1189 -0.1448 0.111 Uiso 1 1 calc R
H16C H 0.5463 0.0642 -0.1298 0.111 Uiso 1 1 calc R
O3 O 0.2467(14) 0.2432(13) 0.0136(10) 0.32(4) Uiso 0.25 1 d PRDU
O4 O 0.2467(14) 0.2432(13) 0.1920(10) 0.37(4) Uiso 0.25 1 d PRDU
C17 C 0.2882(14) 0.2809(13) -0.0142(10) 0.6(2) Uiso 0.25 1 d PRDU
C18 C 0.2467(14) 0.2432(13) 0.0729(10) 0.38(7) Uiso 0.25 1 d PRDU
C19 C 0.2467(14) 0.2432(13) 0.1326(10) 0.31(6) Uiso 0.25 1 d PRDU
C20 C 0.2467(14) 0.2432(13) 0.2467(10) 0.71(14) Uiso 0.25 1 d PRDU

loop_
_atom_site_aniso_label
_atom_site_aniso_U_11
_atom_site_aniso_U_22
_atom_site_aniso_U_33
_atom_site_aniso_U_23
_atom_site_aniso_U_13
_atom_site_aniso_U_12
Sm1 0.0345(7) 0.0313(7) 0.0782(9) -0.0072(10) -0.0176(11) 0.0003(6)
Se1 0.032(4) 0.027(3) 0.039(5) 0.000 0.000 0.000(4)
Se2 0.064(2) 0.0396(17) 0.0570(16) 0.0021(14) 0.0089(16) 0.0133(15)
Se3 0.0480(18) 0.0319(16) 0.0853(19) -0.0098(16) 0.0114(16) -0.0034(14)
C1 0.079(9) 0.045(14) 0.057(12) -0.014(9) -0.012(10) 0.018(11)
C2 0.083(8) 0.053(15) 0.078(14) -0.003(11) -0.019(10) 0.003(12)
C3 0.082(10) 0.062(16) 0.104(15) -0.001(12) -0.022(12) 0.007(14)
C4 0.104(12) 0.074(16) 0.078(13) -0.019(11) -0.032(12) 0.011(13)
C5 0.108(13) 0.089(17) 0.077(14) 0.009(12) -0.015(11) 0.035(14)
C6 0.099(12) 0.064(15) 0.060(12) -0.008(10) -0.012(10) 0.017(12)
C7 0.079(17) 0.098(13) 0.090(8) -0.025(8) 0.007(12) 0.011(14)
C8 0.075(17) 0.137(13) 0.087(10) 0.020(10) 0.019(14) 0.027(14)
C9 0.13(2) 0.160(14) 0.096(11) 0.005(12) 0.000(16) 0.018(16)
C10 0.14(2) 0.191(17) 0.129(14) -0.029(11) 0.011(17) 0.017(17)
C11 0.077(17) 0.161(14) 0.112(11) -0.061(12) 0.001(15) 0.014(16)
C12 0.123(19) 0.143(14) 0.113(10) -0.059(11) 0.017(16) 0.007(16)
O1 0.041(7) 0.049(10) 0.084(8) 0.003(8) -0.013(6) -0.006(7)
O2 0.056(8) 0.068(10) 0.073(8) 0.013(9) -0.034(7) -0.004(6)
C13 0.054(14) 0.071(16) 0.094(10) 0.005(13) 0.003(9) -0.006(13)
C14 0.051(10) 0.086(17) 0.106(12) 0.034(12) -0.015(8) -0.023(12)
C15 0.068(14) 0.069(16) 0.118(11) -0.003(12) -0.040(10) -0.036(11)
C16 0.072(16) 0.060(15) 0.090(10) -0.045(13) -0.028(10) 0.005(13)

loop_
_atom_type_symbol
_atom_type_description
_atom_type_scat_dispersion_real
_atom_type_scat_dispersion_imag
_atom_type_scat_source
C C 0.0033 0.0016 'International Tables Vol C Tables 4.2.6.8 and 6.1.1.4'
H H 0.0000 0.0000 'International Tables Vol C Tables 4.2.6.8 and 6.1.1.4'
O O 0.0106 0.0060 'International Tables Vol C Tables 4.2.6.8 and 6.1.1.4'
Se Se -0.0929 2.2259 'International Tables Vol C Tables 4.2.6.8 and 6.1.1.4'
Sm Sm -0.1638 3.4418 'International Tables Vol C Tables 4.2.6.8 and 6.1.1.4'

loop_
_geom_angle_atom_site_label_1
_geom_angle_atom_site_label_2
_geom_angle_atom_site_label_3
_geom_angle
_geom_angle_site_symmetry_1
_geom_angle_site_symmetry_3
O2 Sm1 O1 65.1(6) . .
O2 Sm1 Se1 138.3(4) . 10_665
O1 Sm1 Se1 156.6(4) . 10_665
O2 Sm1 Se1 150.1(4) . .
O1 Sm1 Se1 144.7(4) . .
Se1 Sm1 Se1 11.9(3) 10_665 .
O2 Sm1 Se3 84.0(4) . .
O1 Sm1 Se3 98.6(4) . .
Se1 Sm1 Se3 86.79(7) 10_665 .
Se1 Sm1 Se3 90.67(7) . .
O2 Sm1 Se3 100.4(4) . 10_665
O1 Sm1 Se3 82.2(4) . 10_665
Se1 Sm1 Se3 90.77(7) 10_665 10_665
Se1 Sm1 Se3 86.20(7) . 10_665
Se3 Sm1 Se3 175.45(7) . 10_665
O2 Sm1 Se2 80.6(4) . .
O1 Sm1 Se2 132.3(4) . .
Se1 Sm1 Se2 64.74(12) 10_665 .
Se1 Sm1 Se2 73.70(11) . .
Se3 Sm1 Se2 110.07(9) . .
Se3 Sm1 Se2 72.20(7) 10_665 .
O2 Sm1 Se2 139.5(4) . 12_655
O1 Sm1 Se2 86.3(4) . 12_655
Se1 Sm1 Se2 73.66(12) 10_665 12_655
Se1 Sm1 Se2 64.26(12) . 12_655
Se3 Sm1 Se2 72.10(7) . 12_655
Se3 Sm1 Se2 103.52(8) 10_665 12_655
Se2 Sm1 Se2 137.96(9) . 12_655
Se1 Se1 Sm1 85.87(14) 10_665 12_655
Se1 Se1 Sm1 85.87(14) 10_665 10_665
Sm1 Se1 Sm1 171.7(3) 12_655 10_665
Se1 Se1 Sm1 82.23(14) 10_665 .
Sm1 Se1 Sm1 89.44(3) 12_655 .
Sm1 Se1 Sm1 89.44(3) 10_665 .
Se1 Se1 Sm1 82.23(13) 10_665 3_655
Sm1 Se1 Sm1 89.44(3) 12_655 3_655
Sm1 Se1 Sm1 89.44(3) 10_665 3_655
Sm1 Se1 Sm1 164.5(3) . 3_655
C1 Se2 Sm1 115.1(6) . .
C1 Se2 Sm1 119.4(5) . 10_665
Sm1 Se2 Sm1 84.47(7) . 10_665
C7 Se3 Sm1 108.5(7) . .
C7 Se3 Sm1 106.8(7) . 12_655
Sm1 Se3 Sm1 85.32(7) . 12_655
C2 C1 C6 119.5(13) . .
C2 C1 Se2 122.8(14) . .
C6 C1 Se2 117.7(14) . .
C3 C2 C1 121.2(13) . .
C4 C3 C2 119.1(13) . .
C3 C4 C5 121.2(13) . .
C4 C5 C6 119.2(13) . .
C1 C6 C5 119.4(13) . .
C8 C7 C12 120.8(13) . .
C8 C7 Se3 123.7(17) . .
C12 C7 Se3 115.5(17) . .
C7 C8 C9 119.1(14) . .
C10 C9 C8 119.6(14) . .
C9 C10 C11 121.7(14) . .
C10 C11 C12 118.6(14) . .
C7 C12 C11 119.7(14) . .
C14 O1 C13 108.2(19) . .
C14 O1 Sm1 113.7(13) . .
C13 O1 Sm1 123.1(14) . .
C16 O2 C15 119(2) . .
C16 O2 Sm1 122.1(15) . .
C15 O2 Sm1 112.4(13) . .
C15 C14 O1 106(2) . .
C14 C15 O2 112(2) . .
O3 O3 O3 90.0(2) 2 4
O3 O3 O3 45.00(13) 2 3
O3 O3 O3 45.00(14) 4 3
O3 O3 C17 137(5) 2 3
O3 O3 C17 102(10) 4 3
O3 O3 C17 132(7) 3 3
O3 O3 C17 68(10) 2 4
O3 O3 C17 134(7) 4 4
O3 O3 C17 103(10) 3 4
C17 O3 C17 74.8(9) 3 4
O3 O3 C17 100(9) 2 2
O3 O3 C17 36(4) 4 2
O3 O3 C17 64(9) 3 2
C17 O3 C17 70.7(11) 3 2
C17 O3 C17 106(2) 4 2
O3 O3 C17 39(6) 2 .
O3 O3 C17 71(9) 4 .
O3 O3 C17 39(5) 3 .
C17 O3 C17 106.7(19) 3 .
C17 O3 C17 67.0(19) 4 .
C17 O3 C17 64.3(16) 2 .
O3 O3 C18 90.0 2 .
O3 O3 C18 90.0 4 .
O3 O3 C18 90.0 3 .
C17 O3 C18 130.3(19) 3 .
C17 O3 C18 127.8(11) 4 .
C17 O3 C18 124.3(10) 2 .
C17 O3 C18 122.7 . .
O3 O3 C18 82.1(14) 2 2
O3 O3 C18 90.0 4 2
O3 O3 C18 84.4(10) 3 2
C17 O3 C18 138(3) 3 2
C17 O3 C18 124(2) 4 2
C17 O3 C18 126(3) 2 2
C17 O3 C18 115.4(14) . 2
C18 O3 C18 7.9(14) . 2
O3 O3 C18 90.0 2 4
O3 O3 C18 82.1(14) 4 4
O3 O3 C18 84.4(10) 3 4
C17 O3 C18 132(3) 3 4
C17 O3 C18 135(3) 4 4
C17 O3 C18 116.6(17) 2 4
C17 O3 C18 119.3(15) . 4
C18 O3 C18 7.9(14) . 4
C18 O3 C18 11(2) 2 4
O3 O3 C18 82.2(14) 2 3
O3 O3 C18 82.2(14) 4 3
O3 O3 C18 78.9(19) 3 3
C17 O3 C18 140(4) 3 3
C17 O3 C18 130(3) 4 3
C17 O3 C18 118(3) 2 3
C17 O3 C18 112(2) . 3
C18 O3 C18 11.1(19) . 3
C18 O3 C18 7.8(14) 2 3
C18 O3 C18 7.8(14) 4 3
O4 O4 O4 90.0(2) 2 4
O4 O4 O4 45.00(12) 2 3
O4 O4 O4 45.00(12) 4 3
O4 O4 C20 90.0 2 .
O4 O4 C20 90.0 4 .
O4 O4 C20 90.0 3 .
O4 O4 C20 81.4(15) 2 2
O4 O4 C20 90.0 4 2
O4 O4 C20 84.0(11) 3 2
C20 O4 C20 8.6(15) . 2
O4 O4 C20 90.0 2 4
O4 O4 C20 81.4(15) 4 4
O4 O4 C20 84.0(11) 3 4
C20 O4 C20 8.6(15) . 4
C20 O4 C20 12(2) 2 4
O4 O4 C20 81.5(15) 2 3
O4 O4 C20 81.5(15) 4 3
O4 O4 C20 78(2) 3 3
C20 O4 C20 12(2) . 3
C20 O4 C20 8.5(15) 2 3
C20 O4 C20 8.5(15) 4 3
O4 O4 C19 90.0 2 .
O4 O4 C19 90.0 4 .
O4 O4 C19 90.0 3 .
C20 O4 C19 180(4) . .
C20 O4 C19 171.4(15) 2 .
C20 O4 C19 171.4(15) 4 .
C20 O4 C19 168(2) 3 .
O4 O4 C19 82.1(14) 2 2
O4 O4 C19 90.0 4 2
O4 O4 C19 84.4(10) 3 2
C20 O4 C19 172.1(14) . 2
C20 O4 C19 164(3) 2 2
C20 O4 C19 168(2) 4 2
C20 O4 C19 162(3) 3 2
C19 O4 C19 7.9(14) . 2
O4 O4 C19 90.0 2 4
O4 O4 C19 82.1(14) 4 4
O4 O4 C19 84.4(10) 3 4
C20 O4 C19 172.1(14) . 4
C20 O4 C19 168(2) 2 4
C20 O4 C19 164(3) 4 4
C20 O4 C19 162(3) 3 4
C19 O4 C19 7.9(14) . 4
C19 O4 C19 11(2) 2 4
O4 O4 C19 82.2(14) 2 3
O4 O4 C19 82.2(14) 4 3
O4 O4 C19 78.9(19) 3 3
C20 O4 C19 169(2) . 3
C20 O4 C19 162(3) 2 3
C20 O4 C19 162(3) 4 3
C20 O4 C19 157(4) 3 3
C19 O4 C19 11.1(19) . 3
C19 O4 C19 7.8(14) 2 3
C19 O4 C19 7.8(14) 4 3
O3 C17 O3 10(2) 3 2
O3 C17 O3 6.5(16) 3 4
O3 C17 O3 13(3) 2 4
O3 C17 O3 10(2) 3 .
O3 C17 O3 6.6(16) 2 .
O3 C17 O3 9.1(17) 4 .
O3 C17 C17 60.2(16) 3 4
O3 C17 C17 50.6(9) 2 4
O3 C17 C17 59.8(17) 4 4
O3 C17 C17 51.1(12) . 4
O3 C17 C17 54.7(17) 3 2
O3 C17 C17 61.9(17) 2 2
O3 C17 C17 49.1(8) 4 2
O3 C17 C17 55.9(12) . 2
C17 C17 C17 90.0 4 2
O3 C17 C17 40.5(19) 3 3
O3 C17 C17 38.6(13) 2 3
O3 C17 C17 35.0(13) 4 3
O3 C17 C17 32.84(14) . 3
C17 C17 C17 45.0 4 3
C17 C17 C17 45.0 2 3
C18 C18 C18 90.0(2) 2 4
C18 C18 C18 45.00(7) 2 3
C18 C18 C18 45.00(13) 4 3
C18 C18 O3 90.0 2 .
C18 C18 O3 90.0 4 .
C18 C18 O3 90.0 3 .
C18 C18 C19 90.0 2 .
C18 C18 C19 90.0 4 .
C18 C18 C19 90.0 3 .
O3 C18 C19 180(6) . .
C18 C18 O3 82.1(14) 2 2
C18 C18 O3 90.0 4 2
C18 C18 O3 84.4(10) 3 2
O3 C18 O3 7.9(14) . 2
C19 C18 O3 172.1(14) . 2
C18 C18 O3 90.0 2 4
C18 C18 O3 82.1(14) 4 4
C18 C18 O3 84.4(10) 3 4
O3 C18 O3 7.9(14) . 4
C19 C18 O3 172.1(14) . 4
O3 C18 O3 11(2) 2 4
C18 C18 C19 82.1(14) 2 2
C18 C18 C19 90.0 4 2
C18 C18 C19 84.5(10) 3 2
O3 C18 C19 172.1(14) . 2
C19 C18 C19 7.9(14) . 2
O3 C18 C19 164(3) 2 2
O3 C18 C19 169(2) 4 2
C18 C18 C19 90.0 2 4
C18 C18 C19 82.1(14) 4 4
C18 C18 C19 84.5(10) 3 4
O3 C18 C19 172.1(14) . 4
C19 C18 C19 7.9(14) . 4
O3 C18 C19 169(2) 2 4
O3 C18 C19 164(3) 4 4
C19 C18 C19 11(2) 2 4
C18 C18 O3 82.2(14) 2 3
C18 C18 O3 82.2(14) 4 3
C18 C18 O3 78.9(19) 3 3
O3 C18 O3 11.1(19) . 3
C19 C18 O3 169(2) . 3
O3 C18 O3 7.8(14) 2 3
O3 C18 O3 7.8(14) 4 3
C19 C18 O3 162(3) 2 3
C19 C18 O3 162(3) 4 3
C18 C18 C19 82.2(13) 2 3
C18 C18 C19 82.2(14) 4 3
C18 C18 C19 79.0(19) 3 3
O3 C18 C19 169.0(19) . 3
C19 C18 C19 11.0(19) . 3
O3 C18 C19 162(3) 2 3
O3 C18 C19 162(3) 4 3
C19 C18 C19 7.8(14) 2 3
C19 C18 C19 7.8(14) 4 3
O3 C18 C19 158(4) 3 3
C19 C19 C19 90.0(2) 2 4
C19 C19 C19 45.00(7) 2 3
C19 C19 C19 45.00(10) 4 3
C19 C19 O4 90.0 2 .
C19 C19 O4 90.0 4 .
C19 C19 O4 90.0 3 .
C19 C19 C18 90.0 2 .
C19 C19 C18 90.0 4 .
C19 C19 C18 90.0 3 .
O4 C19 C18 180(6) . .
C19 C19 O4 82.1(14) 2 2
C19 C19 O4 90.0 4 2
C19 C19 O4 84.4(10) 3 2
O4 C19 O4 7.9(14) . 2
C18 C19 O4 172.1(14) . 2
C19 C19 O4 90.0 2 4
C19 C19 O4 82.1(14) 4 4
C19 C19 O4 84.4(10) 3 4
O4 C19 O4 7.9(14) . 4
C18 C19 O4 172.1(14) . 4
O4 C19 O4 11(2) 2 4
C19 C19 C18 82.2(14) 2 2
C19 C19 C18 90.0 4 2
C19 C19 C18 84.5(10) 3 2
O4 C19 C18 172.1(14) . 2
C18 C19 C18 7.9(14) . 2
O4 C19 C18 164(3) 2 2
O4 C19 C18 169(2) 4 2
C19 C19 C18 90.0 2 4
C19 C19 C18 82.2(14) 4 4
C19 C19 C18 84.5(10) 3 4
O4 C19 C18 172.1(14) . 4
C18 C19 C18 7.9(14) . 4
O4 C19 C18 169(2) 2 4
O4 C19 C18 164(3) 4 4
C18 C19 C18 11(2) 2 4
C19 C19 O4 82.2(13) 2 3
C19 C19 O4 82.2(14) 4 3
C19 C19 O4 78.9(19) 3 3
O4 C19 O4 11.1(19) . 3
C18 C19 O4 169(2) . 3
O4 C19 O4 7.8(14) 2 3
O4 C19 O4 7.8(14) 4 3
C18 C19 O4 162(3) 2 3
C18 C19 O4 162(3) 4 3
C19 C19 C18 82.2(13) 2 3
C19 C19 C18 82.2(14) 4 3
C19 C19 C18 79.0(19) 3 3
O4 C19 C18 169.0(19) . 3
C18 C19 C18 11.0(19) . 3
O4 C19 C18 162(3) 2 3
O4 C19 C18 162(3) 4 3
C18 C19 C18 7.8(14) 2 3
C18 C19 C18 7.8(14) 4 3
O4 C19 C18 158(4) 3 3
C20 C20 C20 90.0(2) 2 4
C20 C20 C20 45.00(12) 2 3
C20 C20 C20 45.0(2) 4 3
C20 C20 O4 90.0 2 .
C20 C20 O4 90.0 4 .
C20 C20 O4 90.0 3 .
C20 C20 O4 81.4(15) 2 2
C20 C20 O4 90.0 4 2
C20 C20 O4 84.0(11) 3 2
O4 C20 O4 8.6(15) . 2
C20 C20 O4 90.0 2 4
C20 C20 O4 81.4(15) 4 4
C20 C20 O4 84.0(11) 3 4
O4 C20 O4 8.6(15) . 4
O4 C20 O4 12(2) 2 4
C20 C20 O4 81.5(15) 2 3
C20 C20 O4 81.5(15) 4 3
C20 C20 O4 78(2) 3 3
O4 C20 O4 12(2) . 3
O4 C20 O4 8.5(15) 2 3
O4 C20 O4 8.5(15) 4 3

loop_
_geom_bond_atom_site_label_1
_geom_bond_atom_site_label_2
_geom_bond_distance
_geom_bond_site_symmetry_2
Sm1 O2 2.524(15) .
Sm1 O1 2.515(16) .
Sm1 Se1 2.9200(13) 10_665
Sm1 Se1 2.9394(15) .
Sm1 Se3 3.035(3) .
Sm1 Se3 3.049(3) 10_665
Sm1 Se2 3.057(3) .
Sm1 Se2 3.077(3) 12_655
Se1 Se1 0.608(14) 10_665
Se1 Sm1 2.9200(13) 12_655
Se1 Sm1 2.9200(13) 10_665
Se1 Sm1 2.9394(15) 3_655
Se2 C1 1.938(17) .
Se2 Sm1 3.077(3) 10_665
Se3 C7 1.924(18) .
Se3 Sm1 3.049(3) 12_655
C1 C2 1.389(15) .
C1 C6 1.395(15) .
C2 C3 1.380(15) .
C3 C4 1.379(15) .
C4 C5 1.383(16) .
C5 C6 1.408(15) .
C7 C8 1.387(16) .
C7 C12 1.388(16) .
C8 C9 1.396(15) .
C9 C10 1.370(16) .
C10 C11 1.381(16) .
C11 C12 1.398(15) .
O1 C14 1.41(3) .
O1 C13 1.41(2) .
O2 C16 1.40(2) .
O2 C15 1.48(3) .
C14 C15 1.39(3) .
O3 O3 0.20(4) 2
O3 O3 0.20(4) 4
O3 O3 0.28(5) 3
O3 C17 1.03(4) 3
O3 C17 1.09(3) 4
O3 C17 1.18(3) 2
O3 C17 1.2358 .
O3 C18 1.4241 .
O3 C18 1.438(5) 2
O3 C18 1.438(5) 4
O3 C18 1.451(10) 3
O4 O4 0.20(4) 2
O4 O4 0.20(4) 4
O4 O4 0.28(5) 3
O4 C20 1.3136 .
O4 C20 1.328(5) 2
O4 C20 1.328(5) 4
O4 C20 1.343(11) 3
O4 C19 1.4265 .
O4 C19 1.440(5) 2
O4 C19 1.440(5) 4
O4 C19 1.454(10) 3
C17 O3 1.03(4) 3
C17 O3 1.09(3) 2
C17 O3 1.18(3) 4
C17 C17 1.29(4) 4
C17 C17 1.29(4) 2
C17 C17 1.82(5) 3
C18 C18 0.20(4) 2
C18 C18 0.20(4) 4
C18 C18 0.28(5) 3
C18 C19 1.4337 .
C18 O3 1.438(5) 2
C18 O3 1.438(5) 4
C18 C19 1.447(5) 2
C18 C19 1.447(5) 4
C18 O3 1.451(10) 3
C18 C19 1.461(10) 3
C19 C19 0.20(4) 2
C19 C19 0.20(4) 4
C19 C19 0.28(5) 3
C19 O4 1.440(5) 2
C19 O4 1.440(5) 4
C19 C18 1.447(5) 2
C19 C18 1.447(5) 4
C19 O4 1.454(10) 3
C19 C18 1.461(10) 3
C20 C20 0.20(4) 2
C20 C20 0.20(4) 4
C20 C20 0.28(5) 3
C20 O4 1.328(5) 2
C20 O4 1.328(5) 4
C20 O4 1.343(11) 3

loop_
_geom_torsion_atom_site_label_1
_geom_torsion_atom_site_label_2
_geom_torsion_atom_site_label_3
_geom_torsion_atom_site_label_4
_geom_torsion
_geom_torsion_site_symmetry_1
_geom_torsion_site_symmetry_4
O2 Sm1 Se1 Se1 -8.1(8) . 10_665
O1 Sm1 Se1 Se1 176.9(6) . 10_665
Se3 Sm1 Se1 Se1 70.94(6) . 10_665
Se3 Sm1 Se1 Se1 -112.36(6) 10_665 10_665
Se2 Sm1 Se1 Se1 -39.80(6) . 10_665
Se2 Sm1 Se1 Se1 140.65(7) 12_655 10_665
O2 Sm1 Se1 Sm1 -94.0(8) . 12_655
O1 Sm1 Se1 Sm1 91.0(6) . 12_655
Se1 Sm1 Se1 Sm1 -85.91(14) 10_665 12_655
Se3 Sm1 Se1 Sm1 -14.97(14) . 12_655
Se3 Sm1 Se1 Sm1 161.73(16) 10_665 12_655
Se2 Sm1 Se1 Sm1 -125.72(17) . 12_655
Se2 Sm1 Se1 Sm1 54.74(11) 12_655 12_655
O2 Sm1 Se1 Sm1 77.8(8) . 10_665
O1 Sm1 Se1 Sm1 -97.2(6) . 10_665
Se1 Sm1 Se1 Sm1 85.91(14) 10_665 10_665
Se3 Sm1 Se1 Sm1 156.85(16) . 10_665
Se3 Sm1 Se1 Sm1 -26.45(14) 10_665 10_665
Se2 Sm1 Se1 Sm1 46.11(12) . 10_665
Se2 Sm1 Se1 Sm1 -133.44(19) 12_655 10_665
O2 Sm1 Se1 Sm1 -8.1(8) . 3_655
O1 Sm1 Se1 Sm1 176.9(6) . 3_655
Se1 Sm1 Se1 Sm1 0.0 10_665 3_655
Se3 Sm1 Se1 Sm1 70.94(6) . 3_655
Se3 Sm1 Se1 Sm1 -112.36(6) 10_665 3_655
Se2 Sm1 Se1 Sm1 -39.80(6) . 3_655
Se2 Sm1 Se1 Sm1 140.65(7) 12_655 3_655
O2 Sm1 Se2 C1 32.1(7) . .
O1 Sm1 Se2 C1 -11.2(8) . .
Se1 Sm1 Se2 C1 -171.7(6) 10_665 .
Se1 Sm1 Se2 C1 -163.3(6) . .
Se3 Sm1 Se2 C1 112.1(6) . .
Se3 Sm1 Se2 C1 -72.1(6) 10_665 .
Se2 Sm1 Se2 C1 -162.7(6) 12_655 .
O2 Sm1 Se2 Sm1 152.0(4) . 10_665
O1 Sm1 Se2 Sm1 108.7(5) . 10_665
Se1 Sm1 Se2 Sm1 -51.78(11) 10_665 10_665
Se1 Sm1 Se2 Sm1 -43.39(9) . 10_665
Se3 Sm1 Se2 Sm1 -128.00(6) . 10_665
Se3 Sm1 Se2 Sm1 47.83(7) 10_665 10_665
Se2 Sm1 Se2 Sm1 -42.78(9) 12_655 10_665
O2 Sm1 Se3 C7 58.7(8) . .
O1 Sm1 Se3 C7 122.4(8) . .
Se1 Sm1 Se3 C7 -80.5(7) 10_665 .
Se1 Sm1 Se3 C7 -91.8(7) . .
Se3 Sm1 Se3 C7 -138.2(12) 10_665 .
Se2 Sm1 Se3 C7 -18.9(7) . .
Se2 Sm1 Se3 C7 -154.4(7) 12_655 .
O2 Sm1 Se3 Sm1 164.9(4) . 12_655
O1 Sm1 Se3 Sm1 -131.4(4) . 12_655
Se1 Sm1 Se3 Sm1 25.63(14) 10_665 12_655
Se1 Sm1 Se3 Sm1 14.38(13) . 12_655
Se3 Sm1 Se3 Sm1 -32.0(10) 10_665 12_655
Se2 Sm1 Se3 Sm1 87.24(8) . 12_655
Se2 Sm1 Se3 Sm1 -48.23(7) 12_655 12_655
Sm1 Se2 C1 C2 13.9(14) . .
Sm1 Se2 C1 C2 -84.2(13) 10_665 .
Sm1 Se2 C1 C6 -163.5(13) . .
Sm1 Se2 C1 C6 98.4(15) 10_665 .
C6 C1 C2 C3 -0.3(19) . .
Se2 C1 C2 C3 -177.7(13) . .
C1 C2 C3 C4 1.7(19) . .
C2 C3 C4 C5 -6(3) . .
C3 C4 C5 C6 8(4) . .
C2 C1 C6 C5 3(3) . .
Se2 C1 C6 C5 -179.8(18) . .
C4 C5 C6 C1 -6(4) . .
Sm1 Se3 C7 C8 43.7(15) . .
Sm1 Se3 C7 C8 -46.9(15) 12_655 .
Sm1 Se3 C7 C12 -134.7(17) . .
Sm1 Se3 C7 C12 134.7(16) 12_655 .
C12 C7 C8 C9 1(2) . .
Se3 C7 C8 C9 -177.7(14) . .
C7 C8 C9 C10 3(2) . .
C8 C9 C10 C11 -8(4) . .
C9 C10 C11 C12 9(5) . .
C8 C7 C12 C11 1(4) . .
Se3 C7 C12 C11 179(2) . .
C10 C11 C12 C7 -5(4) . .
O2 Sm1 O1 C14 -25.4(16) . .
Se1 Sm1 O1 C14 153.4(13) 10_665 .
Se1 Sm1 O1 C14 151.8(14) . .
Se3 Sm1 O1 C14 -104.6(16) . .
Se3 Sm1 O1 C14 79.9(16) 10_665 .
Se2 Sm1 O1 C14 22.8(19) . .
Se2 Sm1 O1 C14 -175.9(16) 12_655 .
O2 Sm1 O1 C13 -159.3(18) . .
Se1 Sm1 O1 C13 20(2) 10_665 .
Se1 Sm1 O1 C13 18(2) . .
Se3 Sm1 O1 C13 121.5(16) . .
Se3 Sm1 O1 C13 -54.0(16) 10_665 .
Se2 Sm1 O1 C13 -111.1(16) . .
Se2 Sm1 O1 C13 50.2(16) 12_655 .
O1 Sm1 O2 C16 -158.5(18) . .
Se1 Sm1 O2 C16 22(2) 10_665 .
Se1 Sm1 O2 C16 25(2) . .
Se3 Sm1 O2 C16 -56.1(17) . .
Se3 Sm1 O2 C16 125.3(16) 10_665 .
Se2 Sm1 O2 C16 55.5(17) . .
Se2 Sm1 O2 C16 -109.3(16) 12_655 .
O1 Sm1 O2 C15 -6.5(15) . .
Se1 Sm1 O2 C15 174.2(13) 10_665 .
Se1 Sm1 O2 C15 176.7(12) . .
Se3 Sm1 O2 C15 95.9(15) . .
Se3 Sm1 O2 C15 -82.7(15) 10_665 .
Se2 Sm1 O2 C15 -152.5(16) . .
Se2 Sm1 O2 C15 42.7(18) 12_655 .
C13 O1 C14 C15 -164(2) . .
Sm1 O1 C14 C15 55(3) . .
O1 C14 C15 O2 -62(3) . .
C16 O2 C15 C14 -168(2) . .
Sm1 O2 C15 C14 39(3) . .
O3 O3 C17 O3 -74.9(6) 2 3
O3 O3 C17 O3 40(9) 4 3
C17 O3 C17 O3 138(18) 3 3
C17 O3 C17 O3 -158(16) 4 3
C17 O3 C17 O3 79(16) 2 3
C18 O3 C17 O3 -36(15) . 3
C18 O3 C17 O3 -40(14) 2 3
C18 O3 C17 O3 -28(14) 4 3
C18 O3 C17 O3 -32(13) 3 3
O3 O3 C17 O3 115(8) 4 2
O3 O3 C17 O3 74.9(5) 3 2
C17 O3 C17 O3 -148(17) 3 2
C17 O3 C17 O3 -83(16) 4 2
C17 O3 C17 O3 154(16) 2 2
C18 O3 C17 O3 38(15) . 2
C18 O3 C17 O3 35(13) 2 2
C18 O3 C17 O3 47(14) 4 2
C18 O3 C17 O3 43(13) 3 2
O3 O3 C17 O3 -115(8) 2 4
O3 O3 C17 O3 -40(9) 3 4
C17 O3 C17 O3 97(9) 3 4
C17 O3 C17 O3 162(8) 4 4
C17 O3 C17 O3 39(8) 2 4
C18 O3 C17 O3 -77(7) . 4
C18 O3 C17 O3 -80(5) 2 4
C18 O3 C17 O3 -69(6) 4 4
C18 O3 C17 O3 -73(5) 3 4
O3 O3 C17 C17 83(16) 2 4
O3 O3 C17 C17 -162(8) 4 4
O3 O3 C17 C17 158(16) 3 4
C17 O3 C17 C17 -64.8(15) 3 4
C17 O3 C17 C17 -123.07(17) 2 4
C18 O3 C17 C17 121.2(14) . 4
C18 O3 C17 C17 118(3) 2 4
C18 O3 C17 C17 130(3) 4 4
C18 O3 C17 C17 126(4) 3 4
O3 O3 C17 C17 -154(16) 2 2
O3 O3 C17 C17 -39(8) 4 2
O3 O3 C17 C17 -79(16) 3 2
C17 O3 C17 C17 58.2(17) 3 2
C17 O3 C17 C17 123.07(17) 4 2
C18 O3 C17 C17 -115.7(13) . 2
C18 O3 C17 C17 -119(3) 2 2
C18 O3 C17 C17 -107(3) 4 2
C18 O3 C17 C17 -111(3) 3 2
O3 O3 C17 C17 148(17) 2 3
O3 O3 C17 C17 -97(9) 4 3
O3 O3 C17 C17 -138(18) 3 3
C17 O3 C17 C17 64.8(15) 4 3
C17 O3 C17 C17 -58.2(17) 2 3
C18 O3 C17 C17 -174(3) . 3
C18 O3 C17 C17 -177(4) 2 3
C18 O3 C17 C17 -166(4) 4 3
C18 O3 C17 C17 -170(5) 3 3
O3 O3 C18 C18 0.0 2 2
O3 O3 C18 C18 -90.0 4 2
O3 O3 C18 C18 -45.00(7) 3 2
C17 O3 C18 C18 164(14) 3 2
C17 O3 C18 C18 62(13) 4 2
C17 O3 C18 C18 -103(11) 2 2
C17 O3 C18 C18 -23(11) . 2
C18 O3 C18 C18 -90.00(11) 4 2
C18 O3 C18 C18 -45.00(6) 3 2
O3 O3 C18 C18 90.0 2 4
O3 O3 C18 C18 0.0 4 4
O3 O3 C18 C18 45.00(6) 3 4
C17 O3 C18 C18 -106(14) 3 4
C17 O3 C18 C18 152(13) 4 4
C17 O3 C18 C18 -13(11) 2 4
C17 O3 C18 C18 67(11) . 4
C18 O3 C18 C18 90.00(10) 2 4
C18 O3 C18 C18 45.00(12) 3 4
O3 O3 C18 C18 45.00(8) 2 3
O3 O3 C18 C18 -45.00(9) 4 3
O3 O3 C18 C18 0.0 3 3
C17 O3 C18 C18 -151(14) 3 3
C17 O3 C18 C18 107(13) 4 3
C17 O3 C18 C18 -58(11) 2 3
C17 O3 C18 C18 22(11) . 3
C18 O3 C18 C18 45.00(7) 2 3
C18 O3 C18 C18 -45.00(14) 4 3
O3 O3 C18 C19 161(100) 2 .
O3 O3 C18 C19 71(100) 4 .
O3 O3 C18 C19 116(100) 3 .
C17 O3 C18 C19 -34(100) 3 .
C17 O3 C18 C19 -137(100) 4 .
C17 O3 C18 C19 59(100) 2 .
C17 O3 C18 C19 138(100) . .
C18 O3 C18 C19 161(100) 2 .
C18 O3 C18 C19 71(100) 4 .
C18 O3 C18 C19 116(100) 3 .
O3 O3 C18 O3 -90.00(10) 4 2
O3 O3 C18 O3 -45.00(6) 3 2
C17 O3 C18 O3 164(14) 3 2
C17 O3 C18 O3 62(13) 4 2
C17 O3 C18 O3 -103(11) 2 2
C17 O3 C18 O3 -23(11) . 2
C18 O3 C18 O3 0.0 2 2
C18 O3 C18 O3 -90.0 4 2
C18 O3 C18 O3 -45.00(6) 3 2
O3 O3 C18 O3 90.00(10) 2 4
O3 O3 C18 O3 45.00(12) 3 4
C17 O3 C18 O3 -106(14) 3 4
C17 O3 C18 O3 152(13) 4 4
C17 O3 C18 O3 -13(11) 2 4
C17 O3 C18 O3 67(11) . 4
C18 O3 C18 O3 90.0 2 4
C18 O3 C18 O3 0.0 4 4
C18 O3 C18 O3 45.00(6) 3 4
O3 O3 C18 C19 0.0(3) 2 2
O3 O3 C18 C19 -90.00(13) 4 2
O3 O3 C18 C19 -45.0(2) 3 2
C17 O3 C18 C19 164(14) 3 2
C17 O3 C18 C19 62(13) 4 2
C17 O3 C18 C19 -103(12) 2 2
C17 O3 C18 C19 -23(11) . 2
C18 O3 C18 C19 0.00(15) 2 2
C18 O3 C18 C19 -90.0(3) 4 2
C18 O3 C18 C19 -45.00(16) 3 2
O3 O3 C18 C19 90.0(2) 2 4
O3 O3 C18 C19 0.0(3) 4 4
O3 O3 C18 C19 45.00(16) 3 4
C17 O3 C18 C19 -106(14) 3 4
C17 O3 C18 C19 152(13) 4 4
C17 O3 C18 C19 -13(11) 2 4
C17 O3 C18 C19 67(11) . 4
C18 O3 C18 C19 90.0(2) 2 4
C18 O3 C18 C19 0.00(14) 4 4
C18 O3 C18 C19 45.0(3) 3 4
O3 O3 C18 O3 45.00(7) 2 3
O3 O3 C18 O3 -45.00(13) 4 3
C17 O3 C18 O3 -151(14) 3 3
C17 O3 C18 O3 107(13) 4 3
C17 O3 C18 O3 -58(11) 2 3
C17 O3 C18 O3 22(11) . 3
C18 O3 C18 O3 45.00(9) 2 3
C18 O3 C18 O3 -45.00(11) 4 3
C18 O3 C18 O3 0.0 3 3
O3 O3 C18 C19 45.0(2) 2 3
O3 O3 C18 C19 -45.0(2) 4 3
O3 O3 C18 C19 0.00(19) 3 3
C17 O3 C18 C19 -151(14) 3 3
C17 O3 C18 C19 107(13) 4 3
C17 O3 C18 C19 -58(11) 2 3
C17 O3 C18 C19 22(11) . 3
C18 O3 C18 C19 45.0 2 3
C18 O3 C18 C19 -45.00(19) 4 3
C18 O3 C18 C19 0.00(10) 3 3
O4 O4 C19 C19 0.0 2 2
O4 O4 C19 C19 90.0 4 2
O4 O4 C19 C19 45.00(7) 3 2
C20 O4 C19 C19 67(100) . 2
C20 O4 C19 C19 0.0(3) 2 2
C20 O4 C19 C19 90.0(2) 4 2
C20 O4 C19 C19 45.0(2) 3 2
C19 O4 C19 C19 90.00(11) 4 2
C19 O4 C19 C19 45.00(6) 3 2
O4 O4 C19 C19 -90.0 2 4
O4 O4 C19 C19 0.0 4 4
O4 O4 C19 C19 -45.00(6) 3 4
C20 O4 C19 C19 -23(100) . 4
C20 O4 C19 C19 -90.00(12) 2 4
C20 O4 C19 C19 0.0(3) 4 4
C20 O4 C19 C19 -45.00(18) 3 4
C19 O4 C19 C19 -90.00(10) 2 4
C19 O4 C19 C19 -45.00(11) 3 4
O4 O4 C19 C19 -45.00(8) 2 3
O4 O4 C19 C19 45.00(10) 4 3
O4 O4 C19 C19 0.0 3 3
C20 O4 C19 C19 22(100) . 3
C20 O4 C19 C19 -45.0(2) 2 3
C20 O4 C19 C19 45.0(3) 4 3
C20 O4 C19 C19 0.00(17) 3 3
C19 O4 C19 C19 -45.00(7) 2 3
C19 O4 C19 C19 45.00(15) 4 3
O4 O4 C19 C18 64(100) 2 .
O4 O4 C19 C18 154(100) 4 .
O4 O4 C19 C18 109(100) 3 .
C20 O4 C19 C18 0(100) . .
C20 O4 C19 C18 64(100) 2 .
C20 O4 C19 C18 154(100) 4 .
C20 O4 C19 C18 109(100) 3 .
C19 O4 C19 C18 64(100) 2 .
C19 O4 C19 C18 154(100) 4 .
C19 O4 C19 C18 109(100) 3 .
O4 O4 C19 O4 90.00(9) 4 2
O4 O4 C19 O4 45.00(6) 3 2
C20 O4 C19 O4 67(100) . 2
C20 O4 C19 O4 0.00(14) 2 2
C20 O4 C19 O4 90.0(2) 4 2
C20 O4 C19 O4 45.0 3 2
C19 O4 C19 O4 0.0 2 2
C19 O4 C19 O4 90.0 4 2
C19 O4 C19 O4 45.00(7) 3 2
O4 O4 C19 O4 -90.00(8) 2 4
O4 O4 C19 O4 -45.00(11) 3 4
C20 O4 C19 O4 -23(100) . 4
C20 O4 C19 O4 -90.0(3) 2 4
C20 O4 C19 O4 0.00(16) 4 4
C20 O4 C19 O4 -45.00(19) 3 4
C19 O4 C19 O4 -90.0 2 4
C19 O4 C19 O4 0.00(6) 4 4
C19 O4 C19 O4 -45.0 3 4
O4 O4 C19 C18 0.0(3) 2 2
O4 O4 C19 C18 90.00(13) 4 2
O4 O4 C19 C18 45.0(2) 3 2
C20 O4 C19 C18 67(100) . 2
C20 O4 C19 C18 0.0 2 2
C20 O4 C19 C18 90.00(12) 4 2
C20 O4 C19 C18 45.00(14) 3 2
C19 O4 C19 C18 0.00(15) 2 2
C19 O4 C19 C18 90.0(3) 4 2
C19 O4 C19 C18 45.00(16) 3 2
O4 O4 C19 C18 -90.0(2) 2 4
O4 O4 C19 C18 0.0(3) 4 4
O4 O4 C19 C18 -45.00(17) 3 4
C20 O4 C19 C18 -23(100) . 4
C20 O4 C19 C18 -90.00(13) 2 4
C20 O4 C19 C18 0.0 4 4
C20 O4 C19 C18 -45.0(4) 3 4
C19 O4 C19 C18 -90.0(2) 2 4
C19 O4 C19 C18 0.00(14) 4 4
C19 O4 C19 C18 -45.0(3) 3 4
O4 O4 C19 O4 -45.00(7) 2 3
O4 O4 C19 O4 45.00(14) 4 3
C20 O4 C19 O4 22(100) . 3
C20 O4 C19 O4 -45.00(19) 2 3
C20 O4 C19 O4 45.0(3) 4 3
C20 O4 C19 O4 0.00(9) 3 3
C19 O4 C19 O4 -45.00(10) 2 3
C19 O4 C19 O4 45.00(11) 4 3
C19 O4 C19 O4 0.0 3 3
O4 O4 C19 C18 -45.0(2) 2 3
O4 O4 C19 C18 45.0(2) 4 3
O4 O4 C19 C18 0.00(18) 3 3
C20 O4 C19 C18 22(100) . 3
C20 O4 C19 C18 -45.00(10) 2 3
C20 O4 C19 C18 45.0(4) 4 3
C20 O4 C19 C18 0.0 3 3
C19 O4 C19 C18 -45.0 2 3
C19 O4 C19 C18 45.00(19) 4 3
C19 O4 C19 C18 0.00(10) 3 3
C18 C18 C19 C19 0.0 2 2
C18 C18 C19 C19 -90.0 4 2
C18 C18 C19 C19 -45.00(7) 3 2
O3 C18 C19 C19 -161(100) . 2
O3 C18 C19 C19 0.0(3) 2 2
O3 C18 C19 C19 -90.0(2) 4 2
C19 C18 C19 C19 -90.00(11) 4 2
O3 C18 C19 C19 -45.0(2) 3 2
C19 C18 C19 C19 -45.00(7) 3 2
C18 C18 C19 C19 90.0 2 4
C18 C18 C19 C19 0.0 4 4
C18 C18 C19 C19 45.00(6) 3 4
O3 C18 C19 C19 -71(100) . 4
O3 C18 C19 C19 90.00(13) 2 4
O3 C18 C19 C19 0.0(3) 4 4
C19 C18 C19 C19 90.00(10) 2 4
O3 C18 C19 C19 45.0(2) 3 4
C19 C18 C19 C19 45.00(12) 3 4
C18 C18 C19 C19 45.00(8) 2 3
C18 C18 C19 C19 -45.00(9) 4 3
C18 C18 C19 C19 0.0 3 3
O3 C18 C19 C19 -116(100) . 3
O3 C18 C19 C19 45.0(2) 2 3
O3 C18 C19 C19 -45.00(18) 4 3
C19 C18 C19 C19 45.00(7) 2 3
C19 C18 C19 C19 -45.00(15) 4 3
O3 C18 C19 C19 0.00(18) 3 3
C18 C18 C19 O4 -64(100) 2 .
C18 C18 C19 O4 -154(100) 4 .
C18 C18 C19 O4 -109(100) 3 .
O3 C18 C19 O4 0(100) . .
O3 C18 C19 O4 -64(100) 2 .
O3 C18 C19 O4 -154(100) 4 .
C19 C18 C19 O4 -64(100) 2 .
C19 C18 C19 O4 -154(100) 4 .
O3 C18 C19 O4 -109(100) 3 .
C19 C18 C19 O4 -109(100) 3 .
C18 C18 C19 O4 0.0(3) 2 2
C18 C18 C19 O4 -90.00(13) 4 2
C18 C18 C19 O4 -45.0(2) 3 2
O3 C18 C19 O4 -161(100) . 2
O3 C18 C19 O4 0.0 2 2
O3 C18 C19 O4 -90.00(12) 4 2
C19 C18 C19 O4 0.00(15) 2 2
C19 C18 C19 O4 -90.0(3) 4 2
O3 C18 C19 O4 -45.00(13) 3 2
C19 C18 C19 O4 -45.00(16) 3 2
C18 C18 C19 O4 90.0(2) 2 4
C18 C18 C19 O4 0.0(3) 4 4
C18 C18 C19 O4 45.00(16) 3 4
O3 C18 C19 O4 -71(100) . 4
O3 C18 C19 O4 90.00(12) 2 4
O3 C18 C19 O4 0.0 4 4
C19 C18 C19 O4 90.0(2) 2 4
C19 C18 C19 O4 0.00(13) 4 4
O3 C18 C19 O4 45.0(4) 3 4
C19 C18 C19 O4 45.0(3) 3 4
C18 C18 C19 C18 -90.00(10) 4 2
C18 C18 C19 C18 -45.00(6) 3 2
O3 C18 C19 C18 -161(100) . 2
O3 C18 C19 C18 0.00(15) 2 2
O3 C18 C19 C18 -90.0(2) 4 2
C19 C18 C19 C18 0.0 2 2
C19 C18 C19 C18 -90.0 4 2
O3 C18 C19 C18 -45.0 3 2
C19 C18 C19 C18 -45.00(6) 3 2
C18 C18 C19 C18 90.00(9) 2 4
C18 C18 C19 C18 45.00(12) 3 4
O3 C18 C19 C18 -71(100) . 4
O3 C18 C19 C18 90.0(3) 2 4
O3 C18 C19 C18 0.00(16) 4 4
C19 C18 C19 C18 90.0 2 4
C19 C18 C19 C18 0.0 4 4
O3 C18 C19 C18 45.0(2) 3 4
C19 C18 C19 C18 45.0 3 4
C18 C18 C19 O4 45.0(2) 2 3
C18 C18 C19 O4 -45.0(2) 4 3
C18 C18 C19 O4 0.00(18) 3 3
O3 C18 C19 O4 -116(100) . 3
O3 C18 C19 O4 45.00(12) 2 3
O3 C18 C19 O4 -45.0(4) 4 3
C19 C18 C19 O4 45.0 2 3
C19 C18 C19 O4 -45.00(19) 4 3
O3 C18 C19 O4 0.0 3 3
C19 C18 C19 O4 0.00(9) 3 3
C18 C18 C19 C18 45.00(7) 2 3
C18 C18 C19 C18 -45.00(13) 4 3
O3 C18 C19 C18 -116(100) . 3
O3 C18 C19 C18 45.00(16) 2 3
O3 C18 C19 C18 -45.0(3) 4 3
C19 C18 C19 C18 45.00(9) 2 3
C19 C18 C19 C18 -45.00(11) 4 3
O3 C18 C19 C18 0.00(10) 3 3
C19 C18 C19 C18 0.0 3 3
O4 O4 C20 C20 0.0 2 2
O4 O4 C20 C20 -90.0 4 2
O4 O4 C20 C20 -45.00(7) 3 2
C20 O4 C20 C20 -90.00(12) 4 2
C20 O4 C20 C20 -45.00(6) 3 2
C19 O4 C20 C20 -67(100) . 2
C19 O4 C20 C20 0.0(3) 2 2
C19 O4 C20 C20 -90.0(2) 4 2
C19 O4 C20 C20 -45.0(3) 3 2
O4 O4 C20 C20 90.0 2 4
O4 O4 C20 C20 0.0 4 4
O4 O4 C20 C20 45.00(5) 3 4
C20 O4 C20 C20 90.00(9) 2 4
C20 O4 C20 C20 45.00(10) 3 4
C19 O4 C20 C20 23(100) . 4
C19 O4 C20 C20 90.00(14) 2 4
C19 O4 C20 C20 0.0(3) 4 4
C19 O4 C20 C20 45.00(7) 3 4
O4 O4 C20 C20 45.00(8) 2 3
O4 O4 C20 C20 -45.00(10) 4 3
O4 O4 C20 C20 0.0 3 3
C20 O4 C20 C20 45.00(7) 2 3
C20 O4 C20 C20 -45.00(16) 4 3
C19 O4 C20 C20 -22(100) . 3
C19 O4 C20 C20 45.0(3) 2 3
C19 O4 C20 C20 -45.0(2) 4 3
C19 O4 C20 C20 0.0(2) 3 3
O4 O4 C20 O4 -90.00(10) 4 2
O4 O4 C20 O4 -45.00(6) 3 2
C20 O4 C20 O4 0.0 2 2
C20 O4 C20 O4 -90.0 4 2
C20 O4 C20 O4 -45.00(6) 3 2
C19 O4 C20 O4 -67(100) . 2
C19 O4 C20 O4 0.00(17) 2 2
C19 O4 C20 O4 -90.0(2) 4 2
C19 O4 C20 O4 -45.00(7) 3 2
O4 O4 C20 O4 90.00(8) 2 4
O4 O4 C20 O4 45.00(11) 3 4
C20 O4 C20 O4 90.0 2 4
C20 O4 C20 O4 0.00(7) 4 4
C20 O4 C20 O4 45.0 3 4
C19 O4 C20 O4 23(100) . 4
C19 O4 C20 O4 90.0(4) 2 4
C19 O4 C20 O4 0.00(19) 4 4
C19 O4 C20 O4 45.0(2) 3 4
O4 O4 C20 O4 45.00(8) 2 3
O4 O4 C20 O4 -45.00(14) 4 3
C20 O4 C20 O4 45.00(9) 2 3
C20 O4 C20 O4 -45.00(12) 4 3
C20 O4 C20 O4 0.0 3 3
C19 O4 C20 O4 -22(100) . 3
C19 O4 C20 O4 45.00(17) 2 3
C19 O4 C20 O4 -45.0(3) 4 3
C19 O4 C20 O4 0.00(11) 3 3
